data_7245343
loop_
_publ_author_name
'Destro, Riccardo'
'Barzaghi, Mario'
'Soave, Raffaella'
'Roversi, Pietro'
'Lo Presti, Leonardo'

_publ_section_title
;
 Accurate experimental characterization of the labile N--Cl bond in
 N-chloro-N'-(p-fluorophenyl)-benzamidine crystal at 17.5 K
;
_journal_name_full CrystEngComm
_journal_paper_doi 10.1039/D2CE00957A
_journal_year 2022
_chemical_absolute_configuration ad
_chemical_formula_moiety 'C13 H10 Cl F N2'
_chemical_formula_sum 'C13 H10 Cl F N2'
_chemical_formula_weight 248.68
_chemical_name_common NCLBA
_chemical_name_systematic
;
N-chloro-N'-(p-fluorophenyl)-benzamidine
;
_space_group_crystal_system trigonal
_space_group_IT_number 144
_space_group_name_Hall 'P 31'
_space_group_name_H-M_alt 'P 31'
_atom_sites_solution_hydrogens difmap
_atom_sites_solution_primary direct
_atom_sites_solution_secondary direct
_audit_creation_date 10/06/2022
_audit_creation_method SHELXL-2014/4
_audit_update_record
;
2022-06-20 deposited with the CCDC.	2022-08-15 downloaded from the CCDC.
;
_cell_angle_alpha 90
_cell_angle_beta 90
_cell_angle_gamma 120
_cell_formula_units_Z 3
_cell_length_a 10.0227(3)
_cell_length_b 10.0227(3)
_cell_length_c 9.8795(4)
_cell_measurement_reflns_used 120
_cell_measurement_temperature 17.5(9)
_cell_measurement_theta_max 15.58
_cell_measurement_theta_min 13.25
_cell_volume 859.48(5)
_computing_molecular_graphics
;
ORTEPIII (Burnett & Johnson, 1996),
Brandenburg, K.; Putz, H. Diamond - Crystal and Molecular Structure
Visualization 3.1d; Crystal
Impact GbR: Bonn, 2006; http://www.crystalimpact.com/diamond.
;
_computing_structure_refinement
;
VALRAY2000 (Stewart, Spackman & Flensburg, 2000)
;
_computing_structure_solution 'SHELXS-2014/4 (Sheldrick, 2014)'
_diffrn_ambient_temperature 17.5(9)
_diffrn_measured_fraction_theta_full 1.000
_diffrn_measured_fraction_theta_max 0.998
_diffrn_measurement_device_type 'Siemens P1-'
_diffrn_measurement_method '2\q/\w scans'
_diffrn_radiation_monochromator graphite
_diffrn_radiation_type MoK\a
_diffrn_radiation_wavelength 0.71073
_diffrn_reflns_av_R_equivalents 0.0
_diffrn_reflns_av_unetI/netI 0.0237
_diffrn_reflns_Laue_measured_fraction_full 1.000
_diffrn_reflns_Laue_measured_fraction_max 0.998
_diffrn_reflns_limit_h_max 19
_diffrn_reflns_limit_h_min -19
_diffrn_reflns_limit_k_max 22
_diffrn_reflns_limit_k_min 0
_diffrn_reflns_limit_l_max 22
_diffrn_reflns_limit_l_min -22
_diffrn_reflns_number 27709
_diffrn_reflns_point_group_measured_fraction_full 0.728
_diffrn_reflns_point_group_measured_fraction_max 0.708
_diffrn_reflns_theta_full 25.242
_diffrn_reflns_theta_max 54.397
_diffrn_reflns_theta_min 2.346
_diffrn_source 'fine-focus sealed tube'
_diffrn_standards_decay_% 0
_diffrn_standards_interval_count 97
_diffrn_standards_number 3
_exptl_absorpt_coefficient_mu 0.323
_exptl_absorpt_correction_type none
_exptl_absorpt_process_details none
_exptl_crystal_colour 'pale yellow'
_exptl_crystal_density_diffrn 1.441
_exptl_crystal_density_method 'not measured'
_exptl_crystal_description sphere
_exptl_crystal_F_000 384
_exptl_crystal_size_rad 0.25
_refine_diff_density_max 0.33
_refine_diff_density_min -0.28
_refine_ls_abs_structure_details
;
 Flack x determined using 2780 quotients [(I+)-(I-)]/[(I+)+(I-)]
 (Parsons, Flack and Wagner, Acta Cryst. B69 (2013) 249-259).
;
_refine_ls_abs_structure_Flack -0.019(12)
_refine_ls_extinction_coef 0.160(8)
_refine_ls_extinction_method VALRAY2000
_refine_ls_goodness_of_fit_ref 0.9652
_refine_ls_hydrogen_treatment refxyz
_refine_ls_matrix_type full
_refine_ls_number_parameters 680
_refine_ls_number_reflns 14309
_refine_ls_number_restraints 0
_refine_ls_restrained_S_all 0.9652
_refine_ls_R_factor_all 0.0159
_refine_ls_R_factor_gt 0.0159
_refine_ls_shift/su_max 0.0490
_refine_ls_shift/su_mean 0.0040
_refine_ls_structure_factor_coef Fsqd
_refine_ls_weighting_details 'w=1/[\s^2^(Fo^2^)+(0.1000P)^2^] where P=(Fo^2^+2Fc^2^)/3'
_refine_ls_weighting_scheme calc
_refine_ls_wR_factor_gt 0.0140
_refine_ls_wR_factor_ref 0.0140
_reflns_Friedel_coverage 0.419
_reflns_Friedel_fraction_full 0.456
_reflns_Friedel_fraction_max 0.419
_reflns_number_gt 14309
_reflns_number_total 14382
_reflns_threshold_expression 'I > 0'
_cod_data_source_file d2ce00957a3.cif
_cod_data_source_block NCLBA
_cod_original_cell_volume 859.48(6)
_cod_database_code 7245343
_shelx_space_group_comment
;
The symmetry employed for this shelxl refinement is uniquely defined
by the following loop, which should always be used as a source of
symmetry information in preference to the above space-group names.
They are only intended as comments.
;
_shelxl_version_number 2014/4

loop_
_space_group_symop_operation_xyz
'x, y, z'
'-y, x-y, z+1/3'
'-x+y, -x, z+2/3'

loop_
_atom_site_label
_atom_site_type_symbol
_atom_site_fract_x
_atom_site_fract_y
_atom_site_fract_z
_atom_site_U_iso_or_equiv
_atom_site_adp_type
_atom_site_occupancy
_atom_site_site_symmetry_order
_atom_site_calc_flag
_atom_site_refinement_flags_posn
_atom_site_refinement_flags_adp
_atom_site_refinement_flags_occupancy
_atom_site_disorder_assembly
_atom_site_disorder_group
Cl1 Cl 0.089010(4) 0.118410(4) 0.00000 0.006 Uani 1 1 d . . . . .
F1 F -0.16093(3) -0.79418(2) 0.14033(3) 0.010 Uani 1 1 d . . . . .
N1 N 0.21000(2) 0.09832(2) 0.11559(2) 0.006 Uani 1 1 d . . . . .
N2 N 0.05378(2) -0.17098(2) 0.07887(2) 0.007 Uani 1 1 d . . . . .
C1 C 0.17237(2) -0.04499(2) 0.13658(2) 0.005 Uani 1 1 d . . . . .
C2 C 0.27293(2) -0.06165(2) 0.23811(1) 0.005 Uani 1 1 d . . . . .
C3 C 0.21042(2) -0.14320(2) 0.35841(2) 0.006 Uani 1 1 d . . . . .
C4 C 0.30822(2) -0.14947(2) 0.45555(2) 0.007 Uani 1 1 d . . . . .
C5 C 0.46711(2) -0.07459(2) 0.43286(2) 0.007 Uani 1 1 d . . . . .
C6 C 0.52883(2) 0.00486(2) 0.31212(2) 0.007 Uani 1 1 d . . . . .
C7 C 0.43160(2) 0.01124(2) 0.21447(2) 0.006 Uani 1 1 d . . . . .
C8 C 0.00582(2) -0.32821(2) 0.10392(2) 0.006 Uani 1 1 d . . . . .
C9 C 0.10842(2) -0.38432(2) 0.11070(2) 0.006 Uani 1 1 d . . . . .
C10 C 0.05190(2) -0.54201(2) 0.12707(2) 0.007 Uani 1 1 d . . . . .
C11 C -0.10628(2) -0.64050(2) 0.13215(2) 0.007 Uani 1 1 d . . . . .
C12 C -0.21023(2) -0.58765(2) 0.12746(2) 0.007 Uani 1 1 d . . . . .
C13 C -0.15264(2) -0.42974(2) 0.11463(2) 0.007 Uani 1 1 d . . . . .
H3 H 0.08791 -0.19519 0.37584 0.02199 Uani 1 1 d . . . . .
H4 H 0.26149 -0.20430 0.55350 0.02404 Uani 1 1 d . . . . .
H5 H 0.54296 -0.07830 0.50922 0.02811 Uani 1 1 d . . . . .
H6 H 0.65120 0.06041 0.29437 0.02339 Uani 1 1 d . . . . .
H7 H 0.47952 0.07430 0.12175 0.02191 Uani 1 1 d . . . . .
H9 H 0.23098 -0.30812 0.10284 0.02250 Uani 1 1 d . . . . .
H10 H 0.12680 -0.59066 0.13165 0.02961 Uani 1 1 d . . . . .
H12 H -0.33369 -0.66190 0.13358 0.02559 Uani 1 1 d . . . . .
H13 H -0.22885 -0.38414 0.11088 0.02850 Uani 1 1 d . . . . .
H2N H -0.01615 -0.15598 0.01410 0.02115 Uani 1 1 d . . . . .

loop_
_atom_site_aniso_label
_atom_site_aniso_U_11
_atom_site_aniso_U_22
_atom_site_aniso_U_33
_atom_site_aniso_U_12
_atom_site_aniso_U_13
_atom_site_aniso_U_23
CL1 0.00634(1) 0.00522(1) 0.00737(1) 0.00319(1) -0.00043(1) 0.00069(1)
F1 0.01311(7) 0.00418(5) 0.01616(7) 0.00491(6) 0.00258(7) 0.00287(5)
N1 0.00623(4) 0.00415(4) 0.00764(4) 0.00218(4) -0.00139(3) 0.00002(3)
N2 0.00678(4) 0.00378(4) 0.00968(5) 0.00214(4) -0.00375(4) -0.00055(4)
C1 0.00464(4) 0.00405(4) 0.00579(4) 0.00198(3) -0.00082(3) -0.00019(3)
C2 0.00455(4) 0.00524(4) 0.00521(4) 0.00216(3) -0.00047(3) 0.00019(3)
C3 0.00518(4) 0.00710(4) 0.00574(4) 0.00214(4) 0.00010(3) 0.00086(3)
C4 0.00730(5) 0.00798(5) 0.00596(4) 0.00311(4) -0.00028(4) 0.00138(4)
C5 0.00697(5) 0.00861(5) 0.00698(5) 0.00416(4) -0.00117(4) 0.00061(4)
C6 0.00522(4) 0.00865(5) 0.00743(5) 0.00348(4) -0.00033(4) 0.00060(4)
C7 0.00485(4) 0.00739(4) 0.00620(4) 0.00261(4) 0.00014(3) 0.00109(4)
C8 0.00552(4) 0.00412(4) 0.00729(4) 0.00239(3) -0.00116(3) -0.00019(3)
C9 0.00595(4) 0.00536(4) 0.00878(4) 0.00310(4) -0.00022(4) -0.00025(4)
C10 0.00724(4) 0.00599(4) 0.00950(4) 0.00422(4) 0.00060(4) 0.00049(4)
C11 0.00776(4) 0.00474(4) 0.00873(4) 0.00343(4) 0.00127(4) 0.00114(4)
C12 0.00635(4) 0.00496(4) 0.01267(5) 0.00250(4) 0.00055(4) 0.00108(4)
C13 0.00567(4) 0.00492(4) 0.01149(5) 0.00269(4) -0.00077(4) 0.00047(4)
H3 0.01154 0.02749 0.02267 0.00469 0.00250 0.00655
H4 0.02307 0.02978 0.01497 0.00830 0.00285 0.00998
H5 0.02043 0.03033 0.02005 0.00296 -0.00625 0.01380
H6 0.01133 0.03061 0.02561 0.00403 0.00133 0.00853
H7 0.01870 0.02663 0.01690 0.00868 0.00396 0.00870
H9 0.01161 0.01701 0.03617 0.00076 0.00058 0.00512
H10 0.02009 0.01979 0.03735 0.00122 0.00133 0.01476
H12 0.01234 0.01645 0.04393 0.00310 0.00273 0.00415
H13 0.01640 0.01838 0.03997 0.00104 -0.00181 0.01189
H2N 0.01797 0.01472 0.02187 0.00060 -0.00768 0.00825

loop_
_atom_type_symbol
_atom_type_description
_atom_type_scat_dispersion_real
_atom_type_scat_dispersion_imag
_atom_type_scat_source
C C 0.0033 0.0016 'International Tables Vol C Tables 4.2.6.8 and 6.1.1.4'
H H 0.0000 0.0000 'International Tables Vol C Tables 4.2.6.8 and 6.1.1.4'
N N 0.0061 0.0033 'International Tables Vol C Tables 4.2.6.8 and 6.1.1.4'
Cl Cl 0.1484 0.1585 'International Tables Vol C Tables 4.2.6.8 and 6.1.1.4'
F F 0.0171 0.0103 'International Tables Vol C Tables 4.2.6.8 and 6.1.1.4'

loop_
_geom_angle_atom_site_label_1
_geom_angle_atom_site_label_2
_geom_angle_atom_site_label_3
_geom_angle
_geom_angle_site_symmetry_1
_geom_angle_site_symmetry_3
_geom_angle_publ_flag
C1 N1 Cl1 113.238(2) . . ?
C1 N2 C8 127.868(2) . . ?
C1 N2 H2N 118.498 . . ?
C8 N2 H2N 113.496 . . ?
N1 C1 N2 126.517(2) . . ?
N1 C1 C2 112.995(1) . . ?
N2 C1 C2 120.465(2) . . ?
C7 C2 C3 120.448(2) . . ?
C7 C2 C1 119.045(1) . . ?
C3 C2 C1 120.442(2) . . ?
C4 C3 C2 119.381(2) . . ?
C4 C3 H3 121.518 . . ?
C2 C3 H3 119.033 . . ?
C3 C4 C5 120.183(2) . . ?
C3 C4 H4 119.755 . . ?
C5 C4 H4 119.831 . . ?
C6 C5 C4 120.296(2) . . ?
C6 C5 H5 119.717 . . ?
C4 C5 H5 119.987 . . ?
C7 C6 C5 119.782(2) . . ?
C7 C6 H6 120.276 . . ?
C5 C6 H6 119.940 . . ?
C6 C7 C2 119.896(4) . . ?
C6 C7 H7 119.803 . . ?
C2 C7 H7 120.291 . . ?
C9 C8 C13 119.998(2) . . ?
C9 C8 N2 123.041(1) . . ?
C13 C8 N2 116.870(1) . . ?
C10 C9 C8 119.794(3) . . ?
C10 C9 H9 118.967 . . ?
C8 C9 H9 121.237 . . ?
C11 C10 C9 118.816(2) . . ?
C11 C10 H10 118.786 . . ?
C9 C10 H10 122.346 . . ?
F1 C11 C12 118.866(2) . . ?
F1 C11 C10 118.660(1) . . ?
C12 C11 C10 122.469(3) . . ?
C11 C12 C13 118.279(1) . . ?
C11 C12 H12 123.764 . . ?
C13 C12 H12 117.957 . . ?
C12 C13 C8 120.570(1) . . ?
C12 C13 H13 120.673 . . ?
C8 C13 H13 118.747 . . ?

loop_
_geom_bond_atom_site_label_1
_geom_bond_atom_site_label_2
_geom_bond_distance
_geom_bond_site_symmetry_2
_geom_bond_publ_flag
Cl1 N1 1.7490(2) . ?
F1 C11 1.3547(2) . ?
N1 C1 1.3064(2) . ?
N2 C1 1.3533(2) . ?
N2 C8 1.4207(2) . ?
N2 H2N 1.0142 . ?
C1 C2 1.4894(2) . ?
C2 C7 1.3984(2) . ?
C2 C3 1.4003(2) . ?
C3 C4 1.3955(2) . ?
C3 H3 1.0812 . ?
C4 C5 1.3980(2) . ?
C4 H4 1.0956 . ?
C5 C6 1.3954(2) . ?
C5 H5 1.0848 . ?
C6 C7 1.3953(2) . ?
C6 H6 1.0780 . ?
C7 H7 1.0796 . ?
C8 C9 1.3987(2) . ?
C8 C13 1.3974(2) . ?
C9 C10 1.3963(2) . ?
C9 H9 1.0771 . ?
C10 C11 1.3876(2) . ?
C10 H10 1.0814 . ?
C11 C12 1.3857(2) . ?
C12 C13 1.3931(2) . ?
C12 H12 1.0807 . ?
C13 H13 1.0690 . ?

loop_
_geom_torsion_atom_site_label_1
_geom_torsion_atom_site_label_2
_geom_torsion_atom_site_label_3
_geom_torsion_atom_site_label_4
_geom_torsion
_geom_torsion_site_symmetry_1
_geom_torsion_site_symmetry_2
_geom_torsion_site_symmetry_3
_geom_torsion_site_symmetry_4
_geom_torsion_publ_flag
N2 C1 N1 Cl1 -0.05(3) . . . . ?
C2 C1 N1 Cl1 -178.31(3) . . . . ?
C8 N2 C1 N1 -176.98(2) . . . . ?
C8 N2 C1 C2 1.16(3) . . . . ?
N1 C1 C2 C7 -58.68(2) . . . . ?
N2 C1 C2 C7 122.94(2) . . . . ?
C3 C2 C1 N1 118.40(3) . . . . ?
N2 C1 C2 C3 -59.97(3) . . . . ?
C7 C2 C3 C4 0.84(3) . . . . ?
C1 C2 C3 C4 -176.20(2) . . . . ?
C2 C3 C4 C5 0.17(3) . . . . ?
C3 C4 C5 C6 -1.02(3) . . . . ?
C4 C5 C6 C7 0.86(3) . . . . ?
C5 C6 C7 C2 0.14(3) . . . . ?
C3 C2 C7 C6 -0.99(3) . . . . ?
C1 C2 C7 C6 176.09(2) . . . . ?
C1 N2 C8 C9 -46.08(3) . . . . ?
C1 N2 C8 C13 137.39(2) . . . . ?
C13 C8 C9 C10 0.52(3) . . . . ?
N2 C8 C9 C10 -175.91(2) . . . . ?
C8 C9 C10 C11 1.94(3) . . . . ?
C9 C10 C11 F1 176.31(2) . . . . ?
C9 C10 C11 C12 -2.86(3) . . . . ?
F1 C11 C12 C13 -177.95(2) . . . . ?
C10 C11 C12 C13 1.22(3) . . . . ?
C11 C12 C13 C8 1.34(3) . . . . ?
C9 C8 C13 C12 -2.19(3) . . . . ?
N2 C8 C13 C12 174.45(2) . . . . ?
